data_7040745
loop_
_publ_author_name
'S\'anchez, Pr\'axedes'
'Hern\'andez-Ju\'arez, Mart\'in'
'\'Alvarez, Eleuterio'
'Paneque, Margarita'
'Rend\'on, Nuria'
'Su\'arez, Andr\'es'

_publ_section_title
;
 Synthesis, structure and reactivity of Pd and Ir complexes based on new
 lutidine-derived NHC/phosphine mixed pincer ligands.
;
_journal_issue 42
_journal_name_full 'Dalton transactions (Cambridge, England : 2003)'
_journal_page_first 16997
_journal_page_last 17009
_journal_paper_doi 10.1039/c6dt03652j
_journal_volume 45
_journal_year 2016
_chemical_formula_moiety 'C31 H32 Cl Ir N3 P, 2(C H2 Cl2)'
_chemical_formula_sum 'C33 H36 Cl5 Ir N3 P'
_chemical_formula_weight 875.07
_chemical_name_systematic
; 
 ? 
;
_space_group_IT_number 61
_symmetry_cell_setting orthorhombic
_symmetry_space_group_name_Hall '-P 2ac 2ab'
_symmetry_space_group_name_H-M 'P b c a'
_atom_sites_solution_hydrogens geom
_atom_sites_solution_primary direct
_atom_sites_solution_secondary difmap
_audit_creation_method SHELXL-97
_audit_update_record
;
2016-06-19 deposited with the CCDC.
2016-09-27 downloaded from the CCDC.
;
_cell_angle_alpha 90.00
_cell_angle_beta 90.00
_cell_angle_gamma 90.00
_cell_formula_units_Z 8
_cell_length_a 11.7851(6)
_cell_length_b 14.3274(7)
_cell_length_c 41.473(2)
_cell_measurement_reflns_used 9708
_cell_measurement_temperature 193(2)
_cell_measurement_theta_max 30.52
_cell_measurement_theta_min 3.46
_cell_volume 7002.7(6)
_computing_cell_refinement 'APEX2 Software Suite (Bruker, 2007)'
_computing_data_collection 'APEX2 Software Suite (Bruker, 2007)'
_computing_data_reduction 'APEX2 Software Suite (Bruker, 2007)'
_computing_molecular_graphics 'SHELXTL (Sheldrick, 2008)'
_computing_publication_material 'SHELXTL and publCIF (Westrip, 2010)'
_computing_structure_refinement 'SHELXL97 (Sheldrick, 2008)'
_computing_structure_solution 'SIR2002 (Burla et al., 2003)'
_diffrn_ambient_temperature 193(2)
_diffrn_detector_area_resol_mean 8.26
_diffrn_measured_fraction_theta_full 0.994
_diffrn_measured_fraction_theta_max 0.994
_diffrn_measurement_device_type
; 
 Bruker-Nonius X8kappa APEX II CCD area detector 
;
_diffrn_measurement_method 'phi and omega scans with narrow frames'
_diffrn_radiation_monochromator graphite
_diffrn_radiation_source 'fine-focus sealed tube'
_diffrn_radiation_type MoK\a
_diffrn_radiation_wavelength 0.71073
_diffrn_reflns_av_R_equivalents 0.0293
_diffrn_reflns_av_unetI/netI 0.0132
_diffrn_reflns_limit_h_max 14
_diffrn_reflns_limit_h_min -13
_diffrn_reflns_limit_k_max 12
_diffrn_reflns_limit_k_min -17
_diffrn_reflns_limit_l_max 40
_diffrn_reflns_limit_l_min -49
_diffrn_reflns_number 84509
_diffrn_reflns_theta_full 25.25
_diffrn_reflns_theta_max 25.25
_diffrn_reflns_theta_min 3.59
_diffrn_standards_decay_% 0
_exptl_absorpt_coefficient_mu 4.268
_exptl_absorpt_correction_T_max 0.4823
_exptl_absorpt_correction_T_min 0.2241
_exptl_absorpt_correction_type multi-scan
_exptl_absorpt_process_details
; 
program SADABS, Bruker (2001). 
;
_exptl_crystal_colour yellow
_exptl_crystal_density_diffrn 1.660
_exptl_crystal_density_method 'not measured'
_exptl_crystal_description needle
_exptl_crystal_F_000 3456
_exptl_crystal_size_max 0.50
_exptl_crystal_size_mid 0.30
_exptl_crystal_size_min 0.20
_refine_diff_density_max 3.417
_refine_diff_density_min -4.932
_refine_diff_density_rms 0.224
_refine_ls_extinction_method none
_refine_ls_goodness_of_fit_ref 1.409
_refine_ls_hydrogen_treatment constr
_refine_ls_matrix_type full
_refine_ls_number_parameters 419
_refine_ls_number_reflns 6299
_refine_ls_number_restraints 129
_refine_ls_restrained_S_all 1.407
_refine_ls_R_factor_all 0.0731
_refine_ls_R_factor_gt 0.0711
_refine_ls_shift/su_max 0.001
_refine_ls_shift/su_mean 0.000
_refine_ls_structure_factor_coef Fsqd
_refine_ls_weighting_details 'calc w=1/[\s^2^(Fo^2^)+(0.0000P)^2^+215.1901P] where P=(Fo^2^+2Fc^2^)/3'
_refine_ls_weighting_scheme calc
_refine_ls_wR_factor_gt 0.1647
_refine_ls_wR_factor_ref 0.1653
_reflns_number_gt 6054
_reflns_number_total 6299
_reflns_threshold_expression >2sigma(I)
_cod_data_source_file c6dt03652j2.cif
_cod_data_source_block 7a-Cl
_cod_depositor_comments
;
The following automatic conversions were performed:

'_symmetry_cell_setting' value 'Orthorhombic' changed to
'orthorhombic' according to
/usr/data/users/saulius/crontab/automatic-downloads/rss-feeds/RSC/lib/dictionaries/cif_core.dic
dictionary named 'cif_core.dic' version 2.4.2 from 2011-04-26.

Automatic conversion script
Id: cif_fix_values 4268 2015-11-12 08:31:59Z antanas 

 Adding full bibliography for 7040742--7040745.cif.
;
_cod_original_cell_volume 7002.8(6)
_cod_database_code 7040745

loop_
_symmetry_equiv_pos_as_xyz
'x, y, z'
'-x+1/2, -y, z+1/2'
'x+1/2, -y+1/2, -z'
'-x, y+1/2, -z+1/2'
'-x, -y, -z'
'x-1/2, y, -z-1/2'
'-x-1/2, y-1/2, z'
'x, -y-1/2, z-1/2'

loop_
_atom_site_label
_atom_site_type_symbol
_atom_site_fract_x
_atom_site_fract_y
_atom_site_fract_z
_atom_site_U_iso_or_equiv
_atom_site_adp_type
_atom_site_occupancy
_atom_site_symmetry_multiplicity
_atom_site_calc_flag
_atom_site_refinement_flags
_atom_site_disorder_assembly
_atom_site_disorder_group
Ir1 Ir 0.55565(4) 0.19995(3) 0.612787(10) 0.01816(15) Uani 1 1 d D . .
H1IR H 0.5635 0.1176 0.5868 0.027 Uiso 1 1 d RD . .
H2IR H 0.4744 0.2534 0.5880 0.027 Uiso 1 1 d RD . .
Cl1 Cl 0.7114(2) 0.1247(2) 0.64481(7) 0.0265(6) Uani 1 1 d U . .
P1 P 0.4002(2) 0.1377(2) 0.63645(7) 0.0181(6) Uani 1 1 d . . .
N1 N 0.7020(8) 0.2916(7) 0.5596(2) 0.021(2) Uani 1 1 d U . .
N2 N 0.7215(8) 0.3570(7) 0.6056(2) 0.022(2) Uani 1 1 d U . .
N3 N 0.5252(7) 0.3109(6) 0.6481(2) 0.0168(19) Uani 1 1 d U . .
C1 C 0.6724(9) 0.2834(7) 0.5909(3) 0.016(2) Uani 1 1 d U . .
C2 C 0.7834(10) 0.4107(9) 0.5845(3) 0.027(2) Uani 1 1 d U . .
H2 H 0.8261 0.4650 0.5895 0.032 Uiso 1 1 calc R . .
C3 C 0.7712(11) 0.3713(9) 0.5559(3) 0.027(2) Uani 1 1 d U . .
H3 H 0.8034 0.3928 0.5362 0.033 Uiso 1 1 calc R . .
C4 C 0.6709(9) 0.2289(8) 0.5347(3) 0.019(2) Uani 1 1 d . . .
C5 C 0.7344(9) 0.1479(8) 0.5306(3) 0.021(2) Uani 1 1 d . . .
C6 C 0.7027(10) 0.0889(8) 0.5053(3) 0.025(3) Uani 1 1 d . . .
H6 H 0.7453 0.0335 0.5018 0.030 Uiso 1 1 calc R . .
C7 C 0.6123(11) 0.1074(9) 0.4851(3) 0.026(3) Uani 1 1 d . . .
C8 C 0.5515(11) 0.1900(9) 0.4902(3) 0.029(3) Uani 1 1 d . . .
H8 H 0.4900 0.2048 0.4763 0.035 Uiso 1 1 calc R . .
C9 C 0.5788(11) 0.2504(9) 0.5148(3) 0.027(3) Uani 1 1 d . . .
C10 C 0.8286(10) 0.1248(9) 0.5537(3) 0.026(3) Uani 1 1 d . . .
H10A H 0.8845 0.1754 0.5537 0.039 Uiso 1 1 calc R . .
H10B H 0.8653 0.0665 0.5470 0.039 Uiso 1 1 calc R . .
H10C H 0.7974 0.1174 0.5754 0.039 Uiso 1 1 calc R . .
C11 C 0.5783(13) 0.0412(11) 0.4587(3) 0.041(3) Uani 1 1 d . . .
H11A H 0.4977 0.0256 0.4609 0.061 Uiso 1 1 calc R . .
H11B H 0.6238 -0.0159 0.4603 0.061 Uiso 1 1 calc R . .
H11C H 0.5913 0.0706 0.4377 0.061 Uiso 1 1 calc R . .
C12 C 0.5100(13) 0.3384(10) 0.5204(3) 0.037(3) Uani 1 1 d . . .
H12A H 0.4334 0.3300 0.5117 0.056 Uiso 1 1 calc R . .
H12B H 0.5469 0.3911 0.5096 0.056 Uiso 1 1 calc R . .
H12C H 0.5054 0.3509 0.5436 0.056 Uiso 1 1 calc R . .
C13 C 0.7233(10) 0.3670(10) 0.6415(3) 0.028(3) Uani 1 1 d . . .
H13A H 0.7683 0.4228 0.6474 0.034 Uiso 1 1 calc R . .
H13B H 0.7612 0.3118 0.6510 0.034 Uiso 1 1 calc R . .
C14 C 0.6064(11) 0.3760(8) 0.6558(3) 0.023(3) Uani 1 1 d . . .
C15 C 0.5819(11) 0.4453(8) 0.6776(3) 0.029(3) Uani 1 1 d . . .
H15 H 0.6361 0.4931 0.6816 0.035 Uiso 1 1 calc R . .
C16 C 0.4801(13) 0.4463(9) 0.6938(3) 0.035(3) Uani 1 1 d . . .
H16 H 0.4649 0.4927 0.7096 0.042 Uiso 1 1 calc R . .
C17 C 0.4003(11) 0.3790(8) 0.6867(3) 0.025(3) Uani 1 1 d . . .
H17 H 0.3299 0.3775 0.6978 0.030 Uiso 1 1 calc R . .
C18 C 0.4242(10) 0.3142(8) 0.6633(3) 0.023(3) Uani 1 1 d . . .
C19 C 0.3358(10) 0.2450(8) 0.6526(3) 0.024(3) Uani 1 1 d . . .
H19A H 0.2875 0.2738 0.6358 0.028 Uiso 1 1 calc R . .
H19B H 0.2866 0.2290 0.6711 0.028 Uiso 1 1 calc R . .
C20 C 0.4068(10) 0.0578(8) 0.6704(3) 0.023(3) Uani 1 1 d . . .
C21 C 0.3352(13) 0.0616(11) 0.6968(3) 0.040(3) Uani 1 1 d . . .
H21 H 0.2779 0.1080 0.6980 0.048 Uiso 1 1 calc R . .
C22 C 0.3478(15) -0.0027(12) 0.7215(4) 0.047(4) Uani 1 1 d . . .
H22 H 0.2969 -0.0010 0.7393 0.057 Uiso 1 1 calc R . .
C23 C 0.4310(16) -0.0682(12) 0.7209(4) 0.052(4) Uani 1 1 d . . .
H23 H 0.4404 -0.1100 0.7385 0.063 Uiso 1 1 calc R . .
C24 C 0.5017(16) -0.0731(11) 0.6945(4) 0.052(4) Uani 1 1 d . . .
H24 H 0.5582 -0.1202 0.6934 0.062 Uiso 1 1 calc R . .
C25 C 0.4906(14) -0.0097(10) 0.6695(4) 0.041(3) Uani 1 1 d . . .
H25 H 0.5410 -0.0125 0.6517 0.049 Uiso 1 1 calc R . .
C26 C 0.2870(9) 0.0910(8) 0.6105(3) 0.022(2) Uani 1 1 d . . .
C27 C 0.2350(11) 0.0037(9) 0.6174(3) 0.028(3) Uani 1 1 d . . .
H27 H 0.2564 -0.0315 0.6359 0.034 Uiso 1 1 calc R . .
C28 C 0.1512(13) -0.0290(9) 0.5963(4) 0.038(3) Uani 1 1 d . . .
H28 H 0.1171 -0.0880 0.6001 0.045 Uiso 1 1 calc R . .
C29 C 0.1178(12) 0.0233(9) 0.5702(4) 0.038(3) Uani 1 1 d . . .
H29 H 0.0598 0.0004 0.5564 0.046 Uiso 1 1 calc R . .
C30 C 0.1673(12) 0.1090(10) 0.5637(3) 0.036(3) Uani 1 1 d . . .
H30 H 0.1433 0.1448 0.5456 0.043 Uiso 1 1 calc R . .
C31 C 0.2527(10) 0.1418(9) 0.5838(3) 0.028(3) Uani 1 1 d . . .
H31 H 0.2880 0.1999 0.5792 0.033 Uiso 1 1 calc R . .
Cl2 Cl 0.0197(5) 0.2876(3) 0.61319(13) 0.0699(13) Uani 1 1 d U . .
Cl3 Cl 0.0291(4) 0.1863(3) 0.67367(12) 0.0621(12) Uani 1 1 d U . .
C32 C -0.0030(15) 0.1813(12) 0.6324(4) 0.053(4) Uani 1 1 d U . .
H32A H 0.0445 0.1329 0.6221 0.064 Uiso 1 1 calc R . .
H32B H -0.0835 0.1630 0.6297 0.064 Uiso 1 1 calc R . .
C33A C 0.349(3) 0.725(3) 0.7830(6) 0.093(11) Uani 0.50 1 d PDU A 1
H33A H 0.4091 0.7693 0.7892 0.111 Uiso 0.50 1 calc PR A 1
H33B H 0.3268 0.6895 0.8026 0.111 Uiso 0.50 1 calc PR A 1
Cl5A Cl 0.2335(12) 0.7862(10) 0.7696(4) 0.095(4) Uani 0.50 1 d PDU A 1
Cl4A Cl 0.4009(13) 0.6488(11) 0.7550(5) 0.106(4) Uani 0.50 1 d PDU A 1
C33B C 0.311(2) 0.677(3) 0.7753(9) 0.093(11) Uani 0.50 1 d PDU B 2
H33C H 0.2772 0.6137 0.7741 0.111 Uiso 0.50 1 calc PR B 2
H33D H 0.3248 0.6915 0.7983 0.111 Uiso 0.50 1 calc PR B 2
Cl5B Cl 0.2153(12) 0.7557(12) 0.7602(4) 0.102(4) Uani 0.50 1 d PDU B 2
Cl4B Cl 0.4370(12) 0.6776(12) 0.7550(5) 0.107(4) Uani 0.50 1 d PDU B 2

loop_
_atom_site_aniso_label
_atom_site_aniso_U_11
_atom_site_aniso_U_22
_atom_site_aniso_U_33
_atom_site_aniso_U_23
_atom_site_aniso_U_13
_atom_site_aniso_U_12
Ir1 0.0179(2) 0.0153(2) 0.0214(2) -0.00165(19) 0.00121(17) -0.00163(17)
Cl1 0.0228(14) 0.0223(14) 0.0344(15) 0.0014(12) -0.0024(12) 0.0046(11)
P1 0.0152(14) 0.0153(13) 0.0237(14) 0.0000(11) 0.0014(11) -0.0037(11)
N1 0.021(4) 0.018(4) 0.025(4) 0.004(3) 0.002(3) 0.002(3)
N2 0.019(4) 0.020(4) 0.026(4) -0.003(3) 0.003(3) -0.004(3)
N3 0.015(3) 0.016(4) 0.020(3) 0.002(3) -0.013(3) 0.006(3)
C1 0.017(4) 0.009(4) 0.022(4) 0.002(3) -0.001(3) -0.003(3)
C2 0.027(4) 0.022(4) 0.031(3) 0.003(3) 0.002(3) -0.002(3)
C3 0.026(4) 0.025(4) 0.031(3) 0.005(3) 0.002(3) -0.002(3)
C4 0.017(5) 0.020(6) 0.020(5) 0.001(4) 0.007(4) 0.001(5)
C5 0.015(5) 0.022(6) 0.028(6) 0.007(5) 0.004(5) -0.002(5)
C6 0.025(6) 0.015(6) 0.034(7) -0.001(5) 0.009(5) 0.004(5)
C7 0.030(7) 0.021(6) 0.027(6) 0.000(5) 0.002(5) 0.000(5)
C8 0.025(6) 0.034(7) 0.029(6) -0.001(6) 0.002(5) 0.007(6)
C9 0.026(6) 0.031(7) 0.023(6) 0.006(5) 0.000(5) 0.006(6)
C10 0.022(6) 0.022(6) 0.035(7) 0.006(5) -0.002(5) -0.003(5)
C11 0.048(9) 0.040(8) 0.034(7) -0.013(6) -0.003(7) 0.005(7)
C12 0.041(8) 0.038(8) 0.033(7) 0.003(6) -0.005(6) 0.018(7)
C13 0.018(6) 0.046(8) 0.020(6) 0.000(5) -0.013(5) 0.003(6)
C14 0.030(6) 0.018(6) 0.021(6) -0.007(5) -0.006(5) 0.002(5)
C15 0.035(7) 0.014(6) 0.037(7) -0.008(5) 0.005(6) 0.000(5)
C16 0.049(9) 0.017(6) 0.039(8) -0.009(6) 0.006(7) -0.001(6)
C17 0.026(6) 0.023(6) 0.026(6) -0.003(5) 0.008(5) 0.008(5)
C18 0.023(6) 0.012(5) 0.035(6) 0.006(5) 0.006(5) 0.001(5)
C19 0.024(6) 0.015(6) 0.032(6) 0.001(5) 0.008(5) 0.005(5)
C20 0.025(6) 0.016(6) 0.028(6) 0.004(5) 0.000(5) -0.010(5)
C21 0.044(8) 0.042(8) 0.033(7) 0.003(6) 0.008(6) -0.003(7)
C22 0.065(11) 0.047(9) 0.031(8) 0.006(7) 0.005(7) -0.016(9)
C23 0.070(12) 0.047(10) 0.041(9) 0.017(7) -0.016(8) -0.017(9)
C24 0.067(11) 0.027(8) 0.060(10) 0.022(7) -0.013(9) 0.006(8)
C25 0.047(9) 0.024(7) 0.052(9) 0.009(6) 0.007(7) -0.002(6)
C26 0.016(5) 0.028(6) 0.023(6) -0.011(5) 0.004(5) 0.000(5)
C27 0.031(7) 0.029(6) 0.024(6) -0.005(5) -0.003(5) -0.007(6)
C28 0.044(8) 0.021(7) 0.048(8) -0.002(6) -0.004(7) -0.007(6)
C29 0.032(7) 0.028(7) 0.055(9) -0.014(7) -0.014(7) 0.004(6)
C30 0.036(8) 0.030(7) 0.041(8) -0.002(6) -0.017(6) 0.000(6)
C31 0.017(6) 0.024(6) 0.043(7) 0.001(6) 0.000(6) -0.001(5)
Cl2 0.078(3) 0.060(2) 0.073(3) 0.008(2) -0.004(2) 0.024(2)
Cl3 0.062(2) 0.052(2) 0.073(3) 0.006(2) 0.000(2) -0.003(2)
C32 0.051(6) 0.053(6) 0.055(6) -0.003(4) 0.002(4) -0.001(4)
C33A 0.095(12) 0.093(12) 0.091(12) 0.001(4) 0.000(4) -0.001(4)
Cl5A 0.087(5) 0.100(5) 0.098(5) -0.008(4) 0.009(4) -0.005(4)
Cl4A 0.103(6) 0.103(6) 0.111(5) -0.003(4) -0.008(4) 0.009(4)
C33B 0.095(12) 0.092(12) 0.091(12) 0.000(4) 0.000(4) -0.001(4)
Cl5B 0.093(5) 0.108(6) 0.105(6) -0.013(4) 0.010(4) -0.001(4)
Cl4B 0.106(6) 0.102(6) 0.115(5) 0.007(4) -0.002(4) 0.011(4)

loop_
_atom_type_symbol
_atom_type_description
_atom_type_scat_dispersion_real
_atom_type_scat_dispersion_imag
_atom_type_scat_source
C C 0.0033 0.0016 'International Tables Vol C Tables 4.2.6.8 and 6.1.1.4'
H H 0.0000 0.0000 'International Tables Vol C Tables 4.2.6.8 and 6.1.1.4'
N N 0.0061 0.0033 'International Tables Vol C Tables 4.2.6.8 and 6.1.1.4'
P P 0.1023 0.0942 'International Tables Vol C Tables 4.2.6.8 and 6.1.1.4'
Cl Cl 0.1484 0.1585 'International Tables Vol C Tables 4.2.6.8 and 6.1.1.4'
Ir Ir -1.4442 7.9887 'International Tables Vol C Tables 4.2.6.8 and 6.1.1.4'

loop_
_geom_angle_atom_site_label_1
_geom_angle_atom_site_label_2
_geom_angle_atom_site_label_3
_geom_angle
C1 Ir1 N3 89.0(4)
C1 Ir1 P1 166.5(3)
N3 Ir1 P1 82.2(3)
C1 Ir1 Cl1 89.7(3)
N3 Ir1 Cl1 94.4(2)
P1 Ir1 Cl1 101.14(10)
C1 Ir1 H1IR 95.4
N3 Ir1 H1IR 173.9
P1 Ir1 H1IR 92.7
Cl1 Ir1 H1IR 89.8
C1 Ir1 H2IR 80.6
N3 Ir1 H2IR 89.1
P1 Ir1 H2IR 89.0
Cl1 Ir1 H2IR 169.6
H1IR Ir1 H2IR 87.5
C20 P1 C26 104.8(6)
C20 P1 C19 105.2(6)
C26 P1 C19 102.6(5)
C20 P1 Ir1 123.4(4)
C26 P1 Ir1 118.4(4)
C19 P1 Ir1 99.3(4)
C1 N1 C3 109.0(10)
C1 N1 C4 125.4(9)
C3 N1 C4 125.5(10)
C1 N2 C2 112.1(10)
C1 N2 C13 122.1(10)
C2 N2 C13 125.0(10)
C18 N3 C14 119.0(10)
C18 N3 Ir1 118.8(8)
C14 N3 Ir1 122.2(7)
N1 C1 N2 104.9(9)
N1 C1 Ir1 130.9(8)
N2 C1 Ir1 123.1(8)
C3 C2 N2 106.0(11)
C3 C2 H2 127.0
N2 C2 H2 127.0
C2 C3 N1 108.0(11)
C2 C3 H3 126.0
N1 C3 H3 126.0
C5 C4 C9 121.9(11)
C5 C4 N1 118.6(10)
C9 C4 N1 119.5(10)
C4 C5 C6 116.9(11)
C4 C5 C10 120.2(11)
C6 C5 C10 122.9(11)
C7 C6 C5 123.0(11)
C7 C6 H6 118.5
C5 C6 H6 118.5
C6 C7 C8 117.8(11)
C6 C7 C11 121.7(12)
C8 C7 C11 120.5(12)
C9 C8 C7 121.6(12)
C9 C8 H8 119.2
C7 C8 H8 119.2
C8 C9 C4 118.7(12)
C8 C9 C12 120.9(11)
C4 C9 C12 120.4(12)
C5 C10 H10A 109.5
C5 C10 H10B 109.5
H10A C10 H10B 109.5
C5 C10 H10C 109.5
H10A C10 H10C 109.5
H10B C10 H10C 109.5
C7 C11 H11A 109.5
C7 C11 H11B 109.5
H11A C11 H11B 109.5
C7 C11 H11C 109.5
H11A C11 H11C 109.5
H11B C11 H11C 109.5
C9 C12 H12A 109.5
C9 C12 H12B 109.5
H12A C12 H12B 109.5
C9 C12 H12C 109.5
H12A C12 H12C 109.5
H12B C12 H12C 109.5
N2 C13 C14 112.7(9)
N2 C13 H13A 109.1
C14 C13 H13A 109.1
N2 C13 H13B 109.1
C14 C13 H13B 109.1
H13A C13 H13B 107.8
N3 C14 C15 119.7(11)
N3 C14 C13 119.3(10)
C15 C14 C13 120.8(11)
C16 C15 C14 120.8(12)
C16 C15 H15 119.6
C14 C15 H15 119.6
C15 C16 C17 119.0(12)
C15 C16 H16 120.5
C17 C16 H16 120.5
C18 C17 C16 119.0(12)
C18 C17 H17 120.5
C16 C17 H17 120.5
N3 C18 C17 122.3(11)
N3 C18 C19 116.9(10)
C17 C18 C19 120.8(11)
C18 C19 P1 111.8(8)
C18 C19 H19A 109.3
P1 C19 H19A 109.3
C18 C19 H19B 109.3
P1 C19 H19B 109.3
H19A C19 H19B 107.9
C25 C20 C21 118.9(12)
C25 C20 P1 116.8(10)
C21 C20 P1 124.2(10)
C20 C21 C22 119.6(15)
C20 C21 H21 120.2
C22 C21 H21 120.2
C23 C22 C21 121.6(15)
C23 C22 H22 119.2
C21 C22 H22 119.2
C22 C23 C24 119.0(14)
C22 C23 H23 120.5
C24 C23 H23 120.5
C23 C24 C25 120.3(16)
C23 C24 H24 119.8
C25 C24 H24 119.8
C20 C25 C24 120.5(15)
C20 C25 H25 119.8
C24 C25 H25 119.8
C31 C26 C27 119.9(11)
C31 C26 P1 119.2(9)
C27 C26 P1 120.9(9)
C28 C27 C26 118.1(12)
C28 C27 H27 120.9
C26 C27 H27 120.9
C29 C28 C27 120.8(13)
C29 C28 H28 119.6
C27 C28 H28 119.6
C28 C29 C30 121.1(13)
C28 C29 H29 119.4
C30 C29 H29 119.4
C29 C30 C31 119.1(13)
C29 C30 H30 120.5
C31 C30 H30 120.5
C26 C31 C30 121.0(12)
C26 C31 H31 119.5
C30 C31 H31 119.5
Cl2 C32 Cl3 112.2(10)
Cl2 C32 H32A 109.2
Cl3 C32 H32A 109.2
Cl2 C32 H32B 109.2
Cl3 C32 H32B 109.2
H32A C32 H32B 107.9
Cl4A C33A Cl5A 113.1(5)
Cl4A C33A H33A 109.0
Cl5A C33A H33A 109.0
Cl4A C33A H33B 109.0
Cl5A C33A H33B 109.0
H33A C33A H33B 107.8
Cl5B C33B Cl4B 112.8(5)
Cl5B C33B H33C 109.0
Cl4B C33B H33C 109.0
Cl5B C33B H33D 109.0
Cl4B C33B H33D 109.0
H33C C33B H33D 107.8

loop_
_geom_bond_atom_site_label_1
_geom_bond_atom_site_label_2
_geom_bond_distance
Ir1 C1 2.037(10)
Ir1 N3 2.192(9)
Ir1 P1 2.262(3)
Ir1 Cl1 2.509(3)
Ir1 H1IR 1.6000
Ir1 H2IR 1.5992
P1 C20 1.816(12)
P1 C26 1.840(12)
P1 C19 1.841(11)
N1 C1 1.347(14)
N1 C3 1.412(15)
N1 C4 1.419(15)
N2 C1 1.350(14)
N2 C2 1.375(15)
N2 C13 1.496(14)
N3 C18 1.347(15)
N3 C14 1.372(15)
C2 C3 1.322(18)
C2 H2 0.9500
C3 H3 0.9500
C4 C5 1.392(16)
C4 C9 1.398(16)
C5 C6 1.398(17)
C5 C10 1.503(16)
C6 C7 1.380(17)
C6 H6 0.9500
C7 C8 1.399(18)
C7 C11 1.503(18)
C8 C9 1.375(18)
C8 H8 0.9500
C9 C12 1.517(17)
C10 H10A 0.9800
C10 H10B 0.9800
C10 H10C 0.9800
C11 H11A 0.9800
C11 H11B 0.9800
C11 H11C 0.9800
C12 H12A 0.9800
C12 H12B 0.9800
C12 H12C 0.9800
C13 C14 1.504(17)
C13 H13A 0.9900
C13 H13B 0.9900
C14 C15 1.376(16)
C15 C16 1.375(19)
C15 H15 0.9500
C16 C17 1.378(19)
C16 H16 0.9500
C17 C18 1.373(16)
C17 H17 0.9500
C18 C19 1.506(17)
C19 H19A 0.9900
C19 H19B 0.9900
C20 C25 1.382(19)
C20 C21 1.385(18)
C21 C22 1.39(2)
C21 H21 0.9500
C22 C23 1.36(2)
C22 H22 0.9500
C23 C24 1.38(2)
C23 H23 0.9500
C24 C25 1.38(2)
C24 H24 0.9500
C25 H25 0.9500
C26 C31 1.384(17)
C26 C27 1.422(17)
C27 C28 1.399(18)
C27 H27 0.9500
C28 C29 1.37(2)
C28 H28 0.9500
C29 C30 1.39(2)
C29 H29 0.9500
C30 C31 1.389(18)
C30 H30 0.9500
C31 H31 0.9500
Cl2 C32 1.739(18)
Cl3 C32 1.755(17)
C32 H32A 0.9900
C32 H32B 0.9900
C33A Cl4A 1.708(5)
C33A Cl5A 1.711(5)
C33A H33A 0.9900
C33A H33B 0.9900
C33B Cl5B 1.710(5)
C33B Cl4B 1.711(5)
C33B H33C 0.9900
C33B H33D 0.9900

loop_
_geom_torsion_atom_site_label_1
_geom_torsion_atom_site_label_2
_geom_torsion_atom_site_label_3
_geom_torsion_atom_site_label_4
_geom_torsion
C1 Ir1 P1 C20 -141.1(14)
N3 Ir1 P1 C20 -91.5(5)
Cl1 Ir1 P1 C20 1.6(5)
C1 Ir1 P1 C26 84.0(14)
N3 Ir1 P1 C26 133.7(5)
Cl1 Ir1 P1 C26 -133.3(4)
C1 Ir1 P1 C19 -25.9(14)
N3 Ir1 P1 C19 23.8(5)
Cl1 Ir1 P1 C19 116.8(4)
C1 Ir1 N3 C18 154.8(8)
P1 Ir1 N3 C18 -14.9(8)
Cl1 Ir1 N3 C18 -115.6(8)
C1 Ir1 N3 C14 -26.5(9)
P1 Ir1 N3 C14 163.8(8)
Cl1 Ir1 N3 C14 63.1(8)
C3 N1 C1 N2 0.7(12)
C4 N1 C1 N2 179.2(10)
C3 N1 C1 Ir1 168.8(8)
C4 N1 C1 Ir1 -12.6(17)
C2 N2 C1 N1 -1.1(13)
C13 N2 C1 N1 -171.2(10)
C2 N2 C1 Ir1 -170.5(8)
C13 N2 C1 Ir1 19.4(14)
N3 Ir1 C1 N1 -147.0(10)
P1 Ir1 C1 N1 -98.0(15)
Cl1 Ir1 C1 N1 118.5(10)
N3 Ir1 C1 N2 19.3(9)
P1 Ir1 C1 N2 68.4(18)
Cl1 Ir1 C1 N2 -75.1(9)
C1 N2 C2 C3 1.2(14)
C13 N2 C2 C3 170.9(11)
N2 C2 C3 N1 -0.7(14)
C1 N1 C3 C2 0.0(14)
C4 N1 C3 C2 -178.5(11)
C1 N1 C4 C5 -82.6(14)
C3 N1 C4 C5 95.8(13)
C1 N1 C4 C9 98.2(14)
C3 N1 C4 C9 -83.4(14)
C9 C4 C5 C6 0.6(16)
N1 C4 C5 C6 -178.6(10)
C9 C4 C5 C10 -176.6(11)
N1 C4 C5 C10 4.3(16)
C4 C5 C6 C7 -0.7(17)
C10 C5 C6 C7 176.3(11)
C5 C6 C7 C8 1.0(18)
C5 C6 C7 C11 -178.2(12)
C6 C7 C8 C9 -1.2(19)
C11 C7 C8 C9 178.0(13)
C7 C8 C9 C4 1.1(19)
C7 C8 C9 C12 -178.4(12)
C5 C4 C9 C8 -0.8(18)
N1 C4 C9 C8 178.4(11)
C5 C4 C9 C12 178.7(11)
N1 C4 C9 C12 -2.1(17)
C1 N2 C13 C14 -63.1(15)
C2 N2 C13 C14 128.1(12)
C18 N3 C14 C15 -2.7(16)
Ir1 N3 C14 C15 178.6(9)
C18 N3 C14 C13 173.7(10)
Ir1 N3 C14 C13 -5.0(14)
N2 C13 C14 N3 52.2(15)
N2 C13 C14 C15 -131.4(12)
N3 C14 C15 C16 4.9(19)
C13 C14 C15 C16 -171.4(12)
C14 C15 C16 C17 -3(2)
C15 C16 C17 C18 -1(2)
C14 N3 C18 C17 -1.6(17)
Ir1 N3 C18 C17 177.2(9)
C14 N3 C18 C19 176.4(10)
Ir1 N3 C18 C19 -4.9(13)
C16 C17 C18 N3 3.5(19)
C16 C17 C18 C19 -174.3(12)
N3 C18 C19 P1 28.0(13)
C17 C18 C19 P1 -154.0(10)
C20 P1 C19 C18 93.8(9)
C26 P1 C19 C18 -156.8(9)
Ir1 P1 C19 C18 -34.7(9)
C26 P1 C20 C25 98.9(11)
C19 P1 C20 C25 -153.4(10)
Ir1 P1 C20 C25 -41.0(12)
C26 P1 C20 C21 -82.3(12)
C19 P1 C20 C21 25.5(13)
Ir1 P1 C20 C21 137.9(10)
C25 C20 C21 C22 -1(2)
P1 C20 C21 C22 -179.8(11)
C20 C21 C22 C23 2(2)
C21 C22 C23 C24 -3(3)
C22 C23 C24 C25 3(3)
C21 C20 C25 C24 1(2)
P1 C20 C25 C24 179.8(12)
C23 C24 C25 C20 -2(2)
C20 P1 C26 C31 173.5(9)
C19 P1 C26 C31 63.8(10)
Ir1 P1 C26 C31 -44.2(11)
C20 P1 C26 C27 -6.6(11)
C19 P1 C26 C27 -116.3(10)
Ir1 P1 C26 C27 135.6(9)
C31 C26 C27 C28 1.3(18)
P1 C26 C27 C28 -178.6(10)
C26 C27 C28 C29 -2(2)
C27 C28 C29 C30 1(2)
C28 C29 C30 C31 0(2)
C27 C26 C31 C30 0.3(18)
P1 C26 C31 C30 -179.9(10)
C29 C30 C31 C26 -1(2)
